data_7102701
loop_
_publ_author_name
'Cameron, Thomas M'
'Gordon, John C'
'Scott, Brian L'
'Tumas, William'

_publ_section_title
;
 C-H activation of a 2,2[prime or minute]-bipyridine ligand within
 (mono)pentamethylcyclopentadienyl lutetium complexes.
;
_journal_issue 12
_journal_name_full 'Chemical communications (Cambridge, England)'
_journal_page_first 1398
_journal_page_last 1399
_journal_paper_doi 10.1039/b405039h
_journal_year 2004
_chemical_formula_sum 'C30 H45 Lu N2 O2 Si2'
_chemical_formula_weight 696.83
_chemical_name_systematic
;
?
;
_space_group_IT_number 14
_symmetry_cell_setting monoclinic
_symmetry_space_group_name_Hall '-P 2yn'
_symmetry_space_group_name_H-M 'P 1 21/n 1'
_atom_sites_solution_hydrogens geom
_atom_sites_solution_primary direct
_atom_sites_solution_secondary difmap
_audit_creation_method SHELXL-97
_cell_angle_alpha 90.00
_cell_angle_beta 98.178(4)
_cell_angle_gamma 90.00
_cell_formula_units_Z 4
_cell_length_a 11.367(2)
_cell_length_b 20.140(5)
_cell_length_c 14.186(3)
_cell_measurement_temperature 203(2)
_cell_volume 3214.6(12)
_computing_cell_refinement 'Bruker SAINT (v. 5.00, Bruker 1998)'
_computing_data_collection 'Siemens SMART (v. 4.202, Siemens 1996)'
_computing_data_reduction 'Bruker SAINT (v. 5.00, Bruker 1998)'
_computing_molecular_graphics 'Bruker AXS SHEXTL (v. 5.10)'
_computing_publication_material 'SHELXL-97 (Sheldrick, 1997)'
_computing_structure_refinement 'SHELXL-97 (Sheldrick, 1997)'
_computing_structure_solution 'SHELXS-97 (Sheldrick, 1990)'
_diffrn_ambient_temperature 203(2)
_diffrn_measurement_device_type 'Bruker P4 with Smart 1K CCD'
_diffrn_measurement_method '\f scans'
_diffrn_radiation_monochromator graphite
_diffrn_radiation_source 'fine-focus sealed tube'
_diffrn_radiation_type MoK\a
_diffrn_radiation_wavelength 0.71073
_diffrn_reflns_av_R_equivalents 0.0565
_diffrn_reflns_av_sigmaI/netI 0.0724
_diffrn_reflns_limit_h_max 14
_diffrn_reflns_limit_h_min -14
_diffrn_reflns_limit_k_max 25
_diffrn_reflns_limit_k_min -25
_diffrn_reflns_limit_l_max 17
_diffrn_reflns_limit_l_min -15
_diffrn_reflns_number 22782
_diffrn_reflns_theta_max 28.18
_diffrn_reflns_theta_min 1.77
_diffrn_standards_decay_% '< 2'
_exptl_absorpt_coefficient_mu 3.173
_exptl_absorpt_correction_T_max 0.8325
_exptl_absorpt_correction_T_min 0.4703
_exptl_absorpt_process_details 'SADABS (Sheldrick, 1996)'
_exptl_crystal_colour orange
_exptl_crystal_density_diffrn 1.440
_exptl_crystal_density_method 'not measured'
_exptl_crystal_description needle
_exptl_crystal_F_000 1416
_exptl_crystal_size_max 0.28
_exptl_crystal_size_mid 0.10
_exptl_crystal_size_min 0.06
_refine_diff_density_max 1.054
_refine_diff_density_min -0.703
_refine_diff_density_rms 0.128
_refine_ls_extinction_method none
_refine_ls_goodness_of_fit_ref 1.256
_refine_ls_hydrogen_treatment mixed
_refine_ls_matrix_type full
_refine_ls_number_parameters 305
_refine_ls_number_reflns 7044
_refine_ls_number_restraints 0
_refine_ls_restrained_S_all 1.256
_refine_ls_R_factor_all 0.1409
_refine_ls_R_factor_gt 0.0711
_refine_ls_shift/su_max 0.001
_refine_ls_shift/su_mean 0.000
_refine_ls_structure_factor_coef Fsqd
_refine_ls_weighting_details 'calc w=1/[\s^2^(Fo^2^)+(0.0471P)^2^+0.0000P] where P=(Fo^2^+2Fc^2^)/3'
_refine_ls_weighting_scheme calc
_refine_ls_wR_factor_gt 0.1155
_refine_ls_wR_factor_ref 0.1315
_reflns_number_gt 3971
_reflns_number_total 7044
_reflns_threshold_expression >2sigma(I)
_cod_data_source_file b405039h.txt
_cod_data_source_block ccd788
_cod_original_sg_symbol_H-M 'P 21/n'
_cod_database_code 7102701

loop_
_symmetry_equiv_pos_as_xyz
'x, y, z'
'-x+1/2, y+1/2, -z+1/2'
'-x, -y, -z'
'x-1/2, -y-1/2, z-1/2'

loop_
_atom_site_label
_atom_site_type_symbol
_atom_site_fract_x
_atom_site_fract_y
_atom_site_fract_z
_atom_site_U_iso_or_equiv
_atom_site_adp_type
_atom_site_occupancy
_atom_site_symmetry_multiplicity
_atom_site_calc_flag
_atom_site_refinement_flags
Lu1 Lu 0.81334(2) -0.00004(2) 0.25030(2) 0.03864(12) Uani 1 1 d .
Si1 Si 0.4427(2) 0.16346(13) 0.2710(2) 0.0539(7) Uani 1 1 d .
Si2 Si 0.5314(2) -0.13151(12) 0.33208(19) 0.0472(6) Uani 1 1 d .
O1 O 0.6757(4) 0.0688(3) 0.2575(4) 0.0451(15) Uani 1 1 d .
O2 O 0.7485(5) -0.0850(3) 0.3055(4) 0.0461(15) Uani 1 1 d .
N1 N 0.9999(6) -0.0170(3) 0.3566(5) 0.0384(18) Uani 1 1 d .
N2 N 0.8860(3) 0.09735(19) 0.3373(2) 0.0357(15) Uani 1 1 d .
C1 C 0.8230(3) 0.04714(19) 0.0751(2) 0.049(5) Uani 0.50 1 d PR
C2 C 0.7746(3) -0.01798(19) 0.0687(2) 0.049(5) Uani 0.50 1 d PR
C3 C 0.8674(3) -0.06322(19) 0.1013(2) 0.052(3) Uani 0.50 1 d PR
C4 C 0.9731(3) -0.02607(19) 0.1277(2) 0.055(3) Uani 0.50 1 d PR
C5 C 0.9457(3) 0.04213(19) 0.1116(2) 0.057(5) Uani 0.50 1 d PR
C6 C 0.7559(3) 0.11054(19) 0.0479(2) 0.118(11) Uani 0.50 1 d PR
C7 C 0.6470(3) -0.03595(19) 0.0336(2) 0.157(16) Uani 0.50 1 d PR
C8 C 0.8557(3) -0.13773(19) 0.1068(2) 0.132(14) Uani 0.50 1 d PR
C9 C 1.0935(3) -0.05415(19) 0.1663(2) 0.127(12) Uani 0.50 1 d PR
C10 C 1.0318(3) 0.09929(19) 0.1299(2) 0.123(13) Uani 0.50 1 d PR
C1' C 0.7778(3) 0.01882(19) 0.0734(2) 0.049(5) Uani 0.50 1 d PR
C2' C 0.7824(3) -0.05129(19) 0.0838(2) 0.049(5) Uani 0.50 1 d PR
C3' C 0.9017(3) -0.06933(19) 0.1178(2) 0.052(3) Uani 0.50 1 d PR
C4' C 0.9708(3) -0.01036(19) 0.1284(2) 0.055(3) Uani 0.50 1 d PR
C5' C 0.8942(3) 0.04412(19) 0.1009(2) 0.057(5) Uani 0.50 1 d PR
C6' C 0.6684(3) 0.05934(19) 0.0391(2) 0.118(11) Uani 0.50 1 d PR
C7' C 0.6787(3) -0.09838(19) 0.0625(2) 0.157(16) Uani 0.50 1 d PR
C8' C 0.9470(3) -0.13896(19) 0.1390(2) 0.132(14) Uani 0.50 1 d PR
C9' C 1.1025(3) -0.00631(19) 0.1628(2) 0.127(12) Uani 0.50 1 d PR
C10' C 0.9303(3) 0.11625(19) 0.1010(2) 0.123(13) Uani 0.50 1 d PR
C11 C 1.0477(7) -0.0760(5) 0.3712(6) 0.043(2) Uani 1 1 d .
H11 H 1.0074 -0.1115 0.3394 0.052 Uiso 1 1 calc R
C12 C 1.1526(7) -0.0902(5) 0.4297(6) 0.052(2) Uani 1 1 d .
H12 H 1.1820 -0.1332 0.4375 0.063 Uiso 1 1 calc R
C13 C 1.2118(7) -0.0363(6) 0.4762(6) 0.051(2) Uani 1 1 d .
H13 H 1.2821 -0.0427 0.5176 0.061 Uiso 1 1 calc R
C14 C 1.1654(7) 0.0262(5) 0.4606(6) 0.047(2) Uani 1 1 d .
H14 H 1.2046 0.0627 0.4904 0.056 Uiso 1 1 calc R
C15 C 1.0603(7) 0.0343(4) 0.4003(5) 0.0354(18) Uani 1 1 d .
C16 C 0.9993(7) 0.0995(4) 0.3854(5) 0.038(2) Uani 1 1 d .
C17 C 1.0454(7) 0.1590(4) 0.4226(6) 0.049(2) Uani 1 1 d .
H17 H 1.1219 0.1613 0.4560 0.059 Uiso 1 1 calc R
C18 C 0.9747(8) 0.2151(5) 0.4087(7) 0.057(3) Uani 1 1 d .
H18 H 1.0045 0.2559 0.4317 0.068 Uiso 1 1 calc R
C19 C 0.8617(8) 0.2109(4) 0.3617(6) 0.050(2) Uani 1 1 d .
H19 H 0.8137 0.2484 0.3536 0.061 Uiso 1 1 calc R
C20 C 0.8194(7) 0.1500(4) 0.3262(6) 0.041(2) Uani 1 1 d .
C21 C 0.6930(7) 0.1360(5) 0.2762(6) 0.046(2) Uani 1 1 d .
H21 H 0.6843 0.1588 0.2146 0.055 Uiso 1 1 calc R
C22 C 0.5998(7) 0.1663(4) 0.3338(6) 0.049(2) Uani 1 1 d .
H22A H 0.6209 0.2122 0.3484 0.059 Uiso 1 1 calc R
H22B H 0.6035 0.1427 0.3937 0.059 Uiso 1 1 calc R
C23 C 0.3834(9) 0.0782(5) 0.2507(10) 0.104(5) Uani 1 1 d .
H23A H 0.3876 0.0554 0.3105 0.155 Uiso 1 1 calc R
H23B H 0.4297 0.0546 0.2100 0.155 Uiso 1 1 calc R
H23C H 0.3022 0.0803 0.2210 0.155 Uiso 1 1 calc R
C24 C 0.3469(9) 0.2081(7) 0.3473(9) 0.106(5) Uani 1 1 d .
H24A H 0.3499 0.1854 0.4072 0.160 Uiso 1 1 calc R
H24B H 0.2664 0.2089 0.3158 0.160 Uiso 1 1 calc R
H24C H 0.3752 0.2527 0.3582 0.160 Uiso 1 1 calc R
C25 C 0.4342(9) 0.2077(6) 0.1562(8) 0.087(4) Uani 1 1 d .
H25A H 0.3543 0.2058 0.1235 0.131 Uiso 1 1 calc R
H25B H 0.4869 0.1870 0.1177 0.131 Uiso 1 1 calc R
H25C H 0.4570 0.2532 0.1675 0.131 Uiso 1 1 calc R
C26 C 0.6951(7) -0.1406(4) 0.3305(6) 0.040(2) Uani 1 1 d .
C27 C 0.7529(8) -0.1962(5) 0.3560(6) 0.060(3) Uani 1 1 d .
H27A H 0.8348 -0.1983 0.3572 0.072 Uiso 1 1 calc R
H27B H 0.7116 -0.2333 0.3727 0.072 Uiso 1 1 calc R
C28 C 0.4556(9) -0.1087(5) 0.2106(7) 0.079(3) Uani 1 1 d .
H28A H 0.4651 -0.1441 0.1669 0.119 Uiso 1 1 calc R
H28B H 0.4902 -0.0688 0.1898 0.119 Uiso 1 1 calc R
H28C H 0.3725 -0.1016 0.2128 0.119 Uiso 1 1 calc R
C29 C 0.4639(9) -0.2097(5) 0.3704(8) 0.079(3) Uani 1 1 d .
H29A H 0.4742 -0.2446 0.3261 0.118 Uiso 1 1 calc R
H29B H 0.3807 -0.2029 0.3720 0.118 Uiso 1 1 calc R
H29C H 0.5022 -0.2220 0.4327 0.118 Uiso 1 1 calc R
C30 C 0.5126(8) -0.0628(4) 0.4156(7) 0.062(3) Uani 1 1 d .
H30A H 0.4295 -0.0559 0.4179 0.092 Uiso 1 1 calc R
H30B H 0.5466 -0.0229 0.3941 0.092 Uiso 1 1 calc R
H30C H 0.5519 -0.0740 0.4780 0.092 Uiso 1 1 calc R

loop_
_atom_site_aniso_label
_atom_site_aniso_U_11
_atom_site_aniso_U_22
_atom_site_aniso_U_33
_atom_site_aniso_U_23
_atom_site_aniso_U_13
_atom_site_aniso_U_12
Lu1 0.02641(15) 0.0572(2) 0.03149(17) -0.0071(2) 0.00124(11) 0.0004(2)
Si1 0.0334(12) 0.0628(17) 0.0645(19) 0.0138(15) 0.0036(13) 0.0042(12)
Si2 0.0348(13) 0.0489(15) 0.0559(17) -0.0082(13) -0.0003(12) -0.0028(11)
O1 0.028(3) 0.053(4) 0.053(4) -0.015(3) -0.002(3) 0.002(3)
O2 0.033(3) 0.056(4) 0.049(4) -0.003(3) 0.005(3) -0.003(3)
N1 0.032(3) 0.053(5) 0.031(4) -0.001(3) 0.004(3) 0.008(3)
N2 0.024(3) 0.053(4) 0.028(4) -0.005(3) 0.000(3) -0.007(3)
C1 0.049(10) 0.061(13) 0.045(8) 0.034(8) 0.037(8) 0.016(8)
C2 0.049(7) 0.081(17) 0.016(6) 0.012(8) -0.002(6) -0.016(8)
C3 0.057(9) 0.072(8) 0.031(7) 0.002(6) 0.020(7) 0.008(7)
C4 0.038(5) 0.101(10) 0.028(5) 0.005(5) 0.010(4) -0.006(5)
C5 0.083(15) 0.052(7) 0.045(7) -0.017(6) 0.039(9) -0.040(8)
C6 0.15(2) 0.16(2) 0.046(9) 0.040(14) 0.024(14) 0.093(18)
C7 0.088(15) 0.31(5) 0.078(15) -0.06(2) 0.010(13) -0.08(2)
C8 0.28(4) 0.046(8) 0.088(15) -0.005(9) 0.08(2) 0.006(15)
C9 0.037(7) 0.29(4) 0.063(9) 0.037(15) 0.027(7) 0.004(14)
C10 0.22(3) 0.093(13) 0.067(13) -0.024(10) 0.046(18) -0.093(19)
C1' 0.049(10) 0.061(13) 0.045(8) 0.034(8) 0.037(8) 0.016(8)
C2' 0.049(7) 0.081(17) 0.016(6) 0.012(8) -0.002(6) -0.016(8)
C3' 0.057(9) 0.072(8) 0.031(7) 0.002(6) 0.020(7) 0.008(7)
C4' 0.038(5) 0.101(10) 0.028(5) 0.005(5) 0.010(4) -0.006(5)
C5' 0.083(15) 0.052(7) 0.045(7) -0.017(6) 0.039(9) -0.040(8)
C6' 0.15(2) 0.16(2) 0.046(9) 0.040(14) 0.024(14) 0.093(18)
C7' 0.088(15) 0.31(5) 0.078(15) -0.06(2) 0.010(13) -0.08(2)
C8' 0.28(4) 0.046(8) 0.088(15) -0.005(9) 0.08(2) 0.006(15)
C9' 0.037(7) 0.29(4) 0.063(9) 0.037(15) 0.027(7) 0.004(14)
C10' 0.22(3) 0.093(13) 0.067(13) -0.024(10) 0.046(18) -0.093(19)
C11 0.032(5) 0.061(6) 0.038(5) -0.002(5) 0.006(4) -0.001(4)
C12 0.037(5) 0.079(7) 0.042(5) 0.010(5) 0.012(4) 0.014(5)
C13 0.018(4) 0.095(7) 0.039(6) 0.011(5) 0.002(4) 0.010(5)
C14 0.019(4) 0.082(6) 0.039(5) 0.001(4) 0.003(4) -0.008(4)
C15 0.026(4) 0.058(5) 0.023(4) 0.003(4) 0.007(4) -0.006(4)
C16 0.033(4) 0.063(6) 0.021(4) 0.002(4) 0.009(4) -0.003(4)
C17 0.033(4) 0.068(6) 0.045(5) -0.008(5) 0.000(4) -0.010(4)
C18 0.064(6) 0.052(6) 0.053(6) -0.006(5) 0.005(5) -0.017(5)
C19 0.049(6) 0.051(6) 0.050(6) 0.004(5) 0.005(5) -0.006(4)
C20 0.034(4) 0.052(5) 0.036(5) 0.007(4) 0.005(4) 0.002(4)
C21 0.032(4) 0.071(6) 0.031(5) 0.004(5) -0.009(4) 0.002(4)
C22 0.036(5) 0.059(6) 0.051(6) 0.002(5) 0.004(4) 0.006(4)
C23 0.054(7) 0.070(8) 0.183(14) 0.013(9) 0.002(8) -0.012(6)
C24 0.052(7) 0.160(13) 0.109(10) 0.004(9) 0.015(7) 0.038(8)
C25 0.057(7) 0.110(9) 0.086(9) 0.048(7) -0.015(6) -0.005(6)
C26 0.039(5) 0.052(5) 0.028(5) -0.006(4) 0.000(4) -0.001(4)
C27 0.054(6) 0.058(6) 0.065(7) -0.005(5) 0.001(5) 0.005(5)
C28 0.076(8) 0.074(7) 0.077(8) -0.016(6) -0.023(7) 0.018(6)
C29 0.060(7) 0.065(7) 0.109(10) 0.006(7) 0.003(7) -0.017(5)
C30 0.050(6) 0.070(7) 0.068(7) -0.014(5) 0.018(5) 0.009(5)

loop_
_atom_type_symbol
_atom_type_description
_atom_type_scat_dispersion_real
_atom_type_scat_dispersion_imag
_atom_type_scat_source
C C 0.0033 0.0016 'International Tables Vol C Tables 4.2.6.8 and 6.1.1.4'
H H 0.0000 0.0000 'International Tables Vol C Tables 4.2.6.8 and 6.1.1.4'
N N 0.0061 0.0033 'International Tables Vol C Tables 4.2.6.8 and 6.1.1.4'
O O 0.0106 0.0060 'International Tables Vol C Tables 4.2.6.8 and 6.1.1.4'
Si Si 0.0817 0.0704 'International Tables Vol C Tables 4.2.6.8 and 6.1.1.4'
Lu Lu -0.4720 5.8584 'International Tables Vol C Tables 4.2.6.8 and 6.1.1.4'

loop_
_geom_angle_atom_site_label_1
_geom_angle_atom_site_label_2
_geom_angle_atom_site_label_3
_geom_angle
O2 Lu1 O1 102.7(2)
O2 Lu1 N2 126.78(17)
O1 Lu1 N2 68.89(17)
O2 Lu1 N1 88.6(2)
O1 Lu1 N1 130.4(2)
N2 Lu1 N1 65.94(17)
O2 Lu1 C1' 119.28(18)
O1 Lu1 C1' 86.22(17)
N2 Lu1 C1' 112.61(14)
N1 Lu1 C1' 129.71(16)
O2 Lu1 C2' 90.33(17)
O1 Lu1 C2' 107.82(17)
N2 Lu1 C2' 142.87(14)
N1 Lu1 C2' 120.44(16)
C1' Lu1 C2' 32.5
O2 Lu1 C2 104.10(18)
O1 Lu1 C2 96.83(17)
N2 Lu1 C2 128.75(15)
N1 Lu1 C2 127.35(16)
C1' Lu1 C2 16.8
C2' Lu1 C2 15.8
O2 Lu1 C5' 141.72(17)
O1 Lu1 C5' 99.60(17)
N2 Lu1 C5' 90.22(12)
N1 Lu1 C5' 100.07(16)
C1' Lu1 C5' 32.3
C2' Lu1 C5' 53.10(5)
C2 Lu1 C5' 42.2
O2 Lu1 C3 92.33(17)
O1 Lu1 C3 128.48(17)
N2 Lu1 C3 135.25(14)
N1 Lu1 C3 98.49(16)
C1' Lu1 C3 44.7
C2' Lu1 C3 22.1
C2 Lu1 C3 31.7
C5' Lu1 C3 49.7
O2 Lu1 C3' 91.37(16)
O1 Lu1 C3' 137.82(17)
N2 Lu1 C3' 131.11(14)
N1 Lu1 C3' 88.90(16)
C1' Lu1 C3' 52.76(5)
C2' Lu1 C3' 31.6
C2 Lu1 C3' 41.0
C5' Lu1 C3' 52.0
C3 Lu1 C3' 9.6
O2 Lu1 C4' 119.37(16)
O1 Lu1 C4' 130.92(17)
N2 Lu1 C4' 100.58(12)
N1 Lu1 C4' 77.63(16)
C1' Lu1 C4' 52.55(5)
C2' Lu1 C4' 52.14(5)
C2 Lu1 C4' 51.4
C5' Lu1 C4' 31.3
C3 Lu1 C4' 35.1
C3' Lu1 C4' 31.0
O2 Lu1 C1 135.32(18)
O1 Lu1 C1 86.59(17)
N2 Lu1 C1 97.51(13)
N1 Lu1 C1 118.37(16)
C1' Lu1 C1 16.6
C2' Lu1 C1 45.9
C2 Lu1 C1 31.3
C5' Lu1 C1 18.3
C3 Lu1 C1 51.4
C3' Lu1 C1 57.24(5)
C4' Lu1 C1 46.1
C25 Si1 C23 109.7(6)
C25 Si1 C24 108.5(6)
C23 Si1 C24 107.8(6)
C25 Si1 C22 109.3(4)
C23 Si1 C22 113.7(5)
C24 Si1 C22 107.6(5)
C30 Si2 C29 110.8(5)
C30 Si2 C28 109.0(4)
C29 Si2 C28 108.7(5)
C30 Si2 C26 106.6(4)
C29 Si2 C26 111.8(4)
C28 Si2 C26 110.0(4)
C21 O1 Lu1 124.5(4)
C26 O2 Lu1 172.1(6)
C11 N1 C15 116.8(8)
C11 N1 Lu1 121.8(6)
C15 N1 Lu1 121.3(5)
C20 N2 C16 121.6(6)
C20 N2 Lu1 116.9(4)
C16 N2 Lu1 120.8(4)
C1' C1 C5' 124.0
C1' C1 C5 125.3
C5' C1 C5 4.4
C1' C1 C2 19.6
C5' C1 C2 107.5
C5 C1 C2 108.0
C1' C1 C6 108.0
C5' C1 C6 126.3
C5 C1 C6 126.0
C2 C1 C6 126.0
C1' C1 C6' 57.4
C5' C1 C6' 170.4
C5 C1 C6' 174.1
C2 C1 C6' 75.6
C6 C1 C6' 50.6
C1' C1 C10' 170.3
C5' C1 C10' 53.4
C5 C1 C10' 52.9
C2 C1 C10' 160.8
C6 C1 C10' 73.1
C6' C1 C10' 123.3
C1' C1 Lu1 69.44(8)
C5' C1 Lu1 74.57(8)
C5 C1 Lu1 78.73(8)
C2 C1 Lu1 70.40(8)
C6 C1 Lu1 116.84(8)
C6' C1 Lu1 98.41(8)
C10' C1 Lu1 101.25(8)
C2' C2 C1' 156.4
C2' C2 C1 145.9
C1' C2 C1 20.2
C2' C2 C3 40.2
C1' C2 C3 125.8
C1 C2 C3 108.0
C2' C2 C7 86.9
C1' C2 C7 107.5
C1 C2 C7 126.0
C3 C2 C7 126.0
C2' C2 C3' 44.8
C1' C2 C3' 120.2
C1 C2 C3' 102.7
C3 C2 C3' 5.8
C7 C2 C3' 131.2
C2' C2 C5' 120.7
C1' C2 C5' 44.2
C1 C2 C5' 25.6
C3 C2 C5' 82.4
C7 C2 C5' 151.5
C3' C2 C5' 77.1
C2' C2 C7' 43.0
C1' C2 C7' 148.4
C1 C2 C7' 168.6
C3 C2 C7' 82.3
C7 C2 C7' 44.0
C3' C2 C7' 87.3
C5' C2 C7' 163.2
C2' C2 C6' 149.1
C1' C2 C6' 41.9
C1 C2 C6' 60.4
C3 C2 C6' 167.6
C7 C2 C6' 65.8
C3' C2 C6' 161.7
C5' C2 C6' 85.7
C7' C2 C6' 108.9
C2' C2 Lu1 80.44(9)
C1' C2 Lu1 76.83(9)
C1 C2 Lu1 78.31(8)
C3 C2 Lu1 75.63(9)
C7 C2 Lu1 112.55(8)
C3' C2 Lu1 71.69(9)
C5' C2 Lu1 69.17(8)
C7' C2 Lu1 100.18(8)
C6' C2 Lu1 96.57(9)
C2' C3 C4 134.1
C2' C3 C2 27.4
C4 C3 C2 108.0
C2' C3 C8 99.4
C4 C3 C8 126.0
C2 C3 C8 126.0
C2' C3 C4' 123.9
C4 C3 C4' 10.2
C2 C3 C4' 97.9
C8 C3 C4' 136.0
C2' C3 C8' 134.8
C4 C3 C8' 89.8
C2 C3 C8' 162.0
C8 C3 C8' 36.2
C4' C3 C8' 99.8
C2' C3 C1' 44.2
C4 C3 C1' 90.3
C2 C3 C1' 18.0
C8 C3 C1' 143.6
C4' C3 C1' 80.1
C8' C3 C1' 174.4
C2' C3 Lu1 75.60(9)
C4 C3 Lu1 79.46(8)
C2 C3 Lu1 72.63(9)
C8 C3 Lu1 114.18(8)
C4' C3 Lu1 74.30(8)
C8' C3 Lu1 109.61(9)
C1' C3 Lu1 64.90(9)
C3' C4 C3 16.6
C3' C4 C5 124.1
C3 C4 C5 108.0
C3' C4 C9 109.7
C3 C4 C9 126.0
C5 C4 C9 126.0
C3' C4 C9' 146.8
C3 C4 C9' 163.2
C5 C4 C9' 88.8
C9 C4 C9' 37.2
C3' C4 C5' 104.8
C3 C4 C5' 88.8
C5 C4 C5' 19.3
C9 C4 C5' 145.1
C9' C4 C5' 108.0
C3' C4 Lu1 73.22(8)
C3 C4 Lu1 69.88(8)
C5 C4 Lu1 76.54(8)
C9 C4 Lu1 119.38(8)
C9' C4 Lu1 115.85(8)
C5' C4 Lu1 66.64(8)
C5' C5 C4' 109.7
C5' C5 C1 6.4
C4' C5 C1 110.7
C5' C5 C4 107.2
C4' C5 C4 3.6
C1 C5 C4 108.0
C5' C5 C10' 79.0
C4' C5 C10' 170.1
C1 C5 C10' 78.4
C4 C5 C10' 173.4
C5' C5 C10 126.4
C4' C5 C10 123.2
C1 C5 C10 126.0
C4 C5 C10 126.0
C10' C5 C10 47.6
C5' C5 C1' 17.8
C4' C5 C1' 92.4
C1 C5 C1' 18.5
C4 C5 C1' 89.7
C10' C5 C1' 96.6
C10 C5 C1' 144.1
C5' C5 Lu1 65.15(8)
C4' C5 Lu1 72.86(8)
C1 C5 Lu1 71.14(8)
C4 C5 Lu1 73.62(8)
C10' C5 Lu1 107.83(8)
C10 C5 Lu1 120.99(7)
C1' C5 Lu1 61.25(8)
C6' C6 C1 74.4
C6' C6 C1' 51.8
C1 C6 C1' 22.6
C6' C6 C10' 135.1
C1 C6 C10' 61.3
C1' C6 C10' 83.6
C7' C7 C2 85.4
C7' C7 C2' 59.9
C2 C7 C2' 25.6
C7' C7 C1' 106.8
C2 C7 C1' 22.3
C2' C7 C1' 47.2
C7' C7 C6' 151.8
C2 C7 C6' 68.9
C2' C7 C6' 93.7
C1' C7 C6' 46.7
C8' C8 C3' 70.7
C8' C8 C3 87.6
C3' C8 C3 17.0
C8' C8 C2' 117.3
C3' C8 C2' 46.8
C3 C8 C2' 30.3
C9' C9 C4 72.9
C9' C9 C4' 63.2
C4 C9 C4' 9.8
C10' C10 C5 66.1
C10' C10 C5' 52.0
C5 C10 C5' 14.2
C2 C1' C1 140.1
C2 C1' C5' 114.4
C1 C1' C5' 29.4
C2 C1' C2' 11.5
C1 C1' C2' 136.3
C5' C1' C2' 108.0
C2 C1' C6' 118.8
C1 C1' C6' 97.3
C5' C1' C6' 126.0
C2' C1' C6' 126.0
C2 C1' C7 50.3
C1 C1' C7 161.5
C5' C1' C7 164.4
C2' C1' C7 57.4
C6' C1' C7 68.8
C2 C1' C6 162.1
C1 C1' C6 49.4
C5' C1' C6 78.1
C2' C1' C6 173.1
C6' C1' C6 48.0
C7 C1' C6 116.1
C2 C1' C3 36.1
C1 C1' C3 107.2
C5' C1' C3 79.0
C2' C1' C3 29.1
C6' C1' C3 154.9
C7 C1' C3 86.1
C6 C1' C3 156.4
C2 C1' C5 107.2
C1 C1' C5 36.1
C5' C1' C5 7.2
C2' C1' C5 100.9
C6' C1' C5 133.1
C7 C1' C5 157.2
C6 C1' C5 85.2
C3 C1' C5 71.8
C2 C1' Lu1 86.41(9)
C1 C1' Lu1 93.99(9)
C5' C1' Lu1 76.61(8)
C2' C1' Lu1 75.37(9)
C6' C1' Lu1 114.32(8)
C7 C1' Lu1 102.73(8)
C6 C1' Lu1 109.68(9)
C3 C1' Lu1 70.41(9)
C5 C1' Lu1 75.48(8)
C2 C2' C3 112.4
C2 C2' C3' 114.7
C3 C2' C3' 5.5
C2 C2' C1' 12.1
C3 C2' C1' 106.7
C3' C2' C1' 108.0
C2 C2' C7' 118.4
C3 C2' C7' 127.1
C3' C2' C7' 126.0
C1' C2' C7' 126.0
C2 C2' C7 67.5
C3 C2' C7 168.4
C3' C2' C7 173.1
C1' C2' C7 75.4
C7' C2' C7 51.0
C2 C2' C8 159.6
C3 C2' C8 50.2
C3' C2' C8 49.2
C1' C2' C8 156.9
C7' C2' C8 76.9
C7 C2' C8 126.9
C2 C2' Lu1 83.75(9)
C3 C2' Lu1 82.32(9)
C3' C2' Lu1 77.90(9)
C1' C2' Lu1 72.10(9)
C7' C2' Lu1 116.08(8)
C7 C2' Lu1 108.95(9)
C8 C2' Lu1 102.04(9)
C4 C3' C4' 9.5
C4 C3' C2' 117.2
C4' C3' C2' 108.0
C4 C3' C8 157.8
C4' C3' C8 167.3
C2' C3' C8 84.0
C4 C3' C8' 116.8
C4' C3' C8' 126.0
C2' C3' C8' 126.0
C8 C3' C8' 42.2
C4 C3' C2 96.9
C4' C3' C2 87.8
C2' C3' C2 20.5
C8 C3' C2 103.8
C8' C3' C2 146.0
C4 C3' Lu1 81.43(8)
C4' C3' Lu1 75.19(8)
C2' C3' Lu1 70.50(8)
C8 C3' Lu1 113.77(8)
C8' C3' Lu1 120.09(8)
C2 C3' Lu1 67.32(8)
C5 C4' C3' 130.6
C5 C4' C5' 22.8
C3' C4' C5' 108.0
C5 C4' C9' 103.3
C3' C4' C9' 126.0
C5' C4' C9' 126.0
C5 C4' C3 115.2
C3' C4' C3 15.6
C5' C4' C3 92.7
C9' C4' C3 141.1
C5 C4' C9 138.3
C3' C4' C9 90.9
C5' C4' C9 161.1
C9' C4' C9 35.1
C3 C4' C9 106.2
C5 C4' Lu1 83.67(8)
C3' C4' Lu1 73.84(8)
C5' C4' Lu1 71.09(8)
C9' C4' Lu1 120.82(8)
C3 C4' Lu1 70.64(8)
C9 C4' Lu1 115.98(8)
C5 C5' C1 169.2
C5 C5' C1' 155.0
C1 C5' C1' 26.6
C5 C5' C4' 47.5
C1 C5' C4' 133.5
C1' C5' C4' 108.0
C5 C5' C10' 78.7
C1 C5' C10' 100.1
C1' C5' C10' 126.0
C4' C5' C10' 126.0
C5 C5' C4 53.5
C1 C5' C4 127.3
C1' C5' C4 101.9
C4' C5' C4 6.3
C10' C5' C4 132.1
C5 C5' C2 133.5
C1 C5' C2 46.9
C1' C5' C2 21.4
C4' C5' C2 86.9
C10' C5' C2 146.9
C4 C5' C2 80.7
C5 C5' C10 39.4
C1 C5' C10 139.2
C1' C5' C10 165.5
C4' C5' C10 86.5
C10' C5' C10 39.5
C4 C5' C10 92.6
C2 C5' C10 172.4
C5 C5' Lu1 103.01(9)
C1 C5' Lu1 87.13(9)
C1' C5' Lu1 71.08(8)
C4' C5' Lu1 77.59(9)
C10' C5' Lu1 117.30(8)
C4 C5' Lu1 76.51(9)
C2 C5' Lu1 68.68(8)
C10 C5' Lu1 113.50(8)
C6 C6' C1' 80.2
C6 C6' C1 54.9
C1' C6' C1 25.3
C6 C6' C7 143.4
C1' C6' C7 64.5
C1 C6' C7 89.3
C6 C6' C2 98.8
C1' C6' C2 19.2
C1 C6' C2 44.0
C7 C6' C2 45.4
C7 C7' C2' 69.2
C7 C7' C2 50.6
C2' C7' C2 18.6
C8 C8' C3' 67.1
C8 C8' C3 56.2
C3' C8' C3 11.1
C9 C9' C4' 81.7
C9 C9' C4 69.9
C4' C9' C4 11.9
C10 C10' C5 66.3
C10 C10' C5' 88.5
C5 C10' C5' 22.3
C10 C10' C1 114.9
C5 C10' C1 48.7
C5' C10' C1 26.6
C10 C10' C6 160.4
C5 C10' C6 94.3
C5' C10' C6 72.1
C1 C10' C6 45.6
N1 C11 C12 125.8(9)
C11 C12 C13 116.2(9)
C14 C13 C12 119.3(8)
C15 C14 C13 119.3(9)
N1 C15 C14 122.6(9)
N1 C15 C16 114.6(7)
C14 C15 C16 122.6(8)
N2 C16 C17 119.8(8)
N2 C16 C15 115.4(7)
C17 C16 C15 124.6(8)
C16 C17 C18 118.2(8)
C19 C18 C17 120.5(9)
C18 C19 C20 119.1(9)
N2 C20 C19 120.8(8)
N2 C20 C21 113.4(7)
C19 C20 C21 125.7(8)
O1 C21 C20 111.4(7)
O1 C21 C22 113.3(7)
C20 C21 C22 110.4(7)
C21 C22 Si1 114.3(6)
C27 C26 O2 123.5(8)
C27 C26 Si2 122.4(7)
O2 C26 Si2 114.1(6)

loop_
_geom_bond_atom_site_label_1
_geom_bond_atom_site_label_2
_geom_bond_distance
Lu1 O2 2.062(5)
Lu1 O1 2.104(5)
Lu1 N2 2.400(4)
Lu1 N1 2.445(7)
Lu1 C1' 2.513(3)
Lu1 C2' 2.555(3)
Lu1 C2 2.576(3)
Lu1 C5' 2.584(3)
Lu1 C3 2.615(3)
Lu1 C3' 2.651(3)
Lu1 C4' 2.668(3)
Lu1 C1 2.678(3)
Si1 C25 1.847(10)
Si1 C23 1.853(10)
Si1 C24 1.871(11)
Si1 C22 1.880(8)
Si2 C30 1.854(8)
Si2 C29 1.867(9)
Si2 C28 1.871(10)
Si2 C26 1.873(8)
O1 C21 1.387(10)
O2 C26 1.345(9)
N1 C11 1.311(10)
N1 C15 1.342(10)
N2 C20 1.299(9)
N2 C16 1.371(9)
C1 C1' 0.7659
C1 C5' 0.8418
C1 C5 1.4200
C1 C2 1.4200
C1 C6 1.5095
C1 C6' 1.7767
C1 C10' 1.8524
C2 C2' 0.7060
C2 C1' 0.7445
C2 C3 1.4200
C2 C7 1.5094
C2 C3' 1.8313
C2 C5' 1.8558
C2 C7' 1.9472
C2 C6' 1.9791
C3 C2' 0.9920
C3 C4 1.4200
C3 C8 1.5095
C3 C4' 1.5919
C3 C8' 1.8151
C3 C1' 1.9517
C4 C3' 1.1855
C4 C5 1.4200
C4 C9 1.5094
C4 C9' 1.5365
C4 C5' 1.6881
C5 C5' 0.5843
C5 C4' 1.1122
C5 C10' 1.5079
C5 C10 1.5094
C5 C1' 1.9650
C6 C6' 1.4258
C6 C1' 1.8920
C6 C10' 2.0215
C7 C7' 1.3557
C7 C2' 1.6310
C7 C1' 1.8727
C7 C6' 1.9347
C8 C8' 1.0738
C8 C3' 1.4740
C8 C2' 1.9372
C9 C9' 0.9711
C9 C4' 1.6729
C10 C10' 1.2174
C10 C5' 1.9147
C1' C5' 1.4200
C1' C2' 1.4200
C1' C6' 1.5094
C2' C3' 1.4200
C2' C7' 1.5095
C3' C4' 1.4200
C3' C8' 1.5095
C4' C5' 1.4200
C4' C9' 1.5094
C5' C10' 1.5095
C11 C12 1.382(11)
C12 C13 1.393(12)
C13 C14 1.370(13)
C14 C15 1.376(11)
C15 C16 1.488(11)
C16 C17 1.382(11)
C17 C18 1.383(12)
C18 C19 1.362(12)
C19 C20 1.387(11)
C20 C21 1.536(10)
C21 C22 1.553(10)
C26 C27 1.322(11)
